data_7239120
loop_
_publ_author_name
'Barman, Apurba Kr.'
'Verma, Sandeep'

_publ_section_title
;
 Solid state structures and solution phase self-assembly of clicked
 mannosylated diketopiperazines
;
_journal_issue 34
_journal_name_full 'RSC Advances'
_journal_page_first 14691
_journal_paper_doi 10.1039/c3ra42310g
_journal_volume 3
_journal_year 2013
_chemical_absolute_configuration rm
_chemical_formula_moiety 'C25 H22 N4 O2'
_chemical_formula_sum 'C25 H22 N4 O2'
_chemical_formula_weight 410.47
_chemical_name_common CPWWSS
_space_group_IT_number 78
_space_group_name_Hall 'P 4cw'
_space_group_name_H-M_alt 'P 43'
_symmetry_cell_setting tetragonal
_symmetry_space_group_name_H-M 'P 43'
_atom_sites_solution_hydrogens geom
_atom_sites_solution_primary direct
_atom_sites_solution_secondary difmap
_audit_creation_method SHELXL-97
_cell_angle_alpha 90.00
_cell_angle_beta 90.00
_cell_angle_gamma 90.00
_cell_formula_units_Z 8
_cell_length_a 19.7959(19)
_cell_length_b 19.7959(19)
_cell_length_c 11.155(2)
_cell_measurement_reflns_used 999
_cell_measurement_temperature 100(2)
_cell_measurement_theta_max 26.00
_cell_measurement_theta_min 2.30
_cell_volume 4371.4(10)
_computing_cell_refinement 'SMART 5.628 (Bruker, 2003)'
_computing_data_collection 'SMART 5.628 (Bruker, 2003)'
_computing_data_reduction 'SAINT+ 6.45 (Bruker, 2003)'
_computing_molecular_graphics 'diamond 3.1d'
_computing_structure_refinement 'SHELXL-97 (Sheldrick, 1997)'
_computing_structure_solution Sir92
_diffrn_ambient_temperature 100(2)
_diffrn_measured_fraction_theta_full 0.992
_diffrn_measured_fraction_theta_max 0.992
_diffrn_measurement_device_type 'CCD area Detector'
_diffrn_measurement_method 'Phi-Omega scans'
_diffrn_radiation_monochromator graphite
_diffrn_radiation_source 'fine-focus sealed tube'
_diffrn_radiation_type MoK\a
_diffrn_radiation_wavelength 0.71073
_diffrn_reflns_av_R_equivalents 0.0652
_diffrn_reflns_av_sigmaI/netI 0.0827
_diffrn_reflns_limit_h_max 23
_diffrn_reflns_limit_h_min -24
_diffrn_reflns_limit_k_max 21
_diffrn_reflns_limit_k_min -24
_diffrn_reflns_limit_l_max 13
_diffrn_reflns_limit_l_min -13
_diffrn_reflns_number 24249
_diffrn_reflns_theta_full 26.00
_diffrn_reflns_theta_max 26.00
_diffrn_reflns_theta_min 2.30
_exptl_absorpt_coefficient_mu 0.081
_exptl_absorpt_correction_T_max 0.9903
_exptl_absorpt_correction_T_min 0.9839
_exptl_absorpt_correction_type psi-scan
_exptl_absorpt_process_details '(North et al., 1968)'
_exptl_crystal_colour colorless
_exptl_crystal_density_diffrn 1.247
_exptl_crystal_density_method 'not measured'
_exptl_crystal_description block
_exptl_crystal_F_000 1728
_exptl_crystal_size_max 0.20
_exptl_crystal_size_mid 0.16
_exptl_crystal_size_min 0.12
_platon_squeeze_details
;
;
_refine_diff_density_max 0.217
_refine_diff_density_min -0.191
_refine_diff_density_rms 0.047
_refine_ls_abs_structure_details 'Flack H D (1983), Acta Cryst. A39, 876-881'
_refine_ls_abs_structure_Flack 0.2(11)
_refine_ls_extinction_method none
_refine_ls_goodness_of_fit_ref 1.001
_refine_ls_hydrogen_treatment constr
_refine_ls_matrix_type full
_refine_ls_number_parameters 559
_refine_ls_number_reflns 8484
_refine_ls_number_restraints 1
_refine_ls_restrained_S_all 1.001
_refine_ls_R_factor_all 0.0745
_refine_ls_R_factor_gt 0.0553
_refine_ls_shift/su_max 0.001
_refine_ls_shift/su_mean 0.000
_refine_ls_structure_factor_coef Fsqd
_refine_ls_weighting_details 'calc w=1/[\s^2^(Fo^2^)+(0.0541P)^2^+0.0000P] where P=(Fo^2^+2Fc^2^)/3'
_refine_ls_weighting_scheme calc
_refine_ls_wR_factor_gt 0.1149
_refine_ls_wR_factor_ref 0.1237
_reflns_number_gt 6571
_reflns_number_total 8484
_reflns_threshold_expression >2sigma(I)
_cod_data_source_file c3ra42310g.txt
_cod_data_source_block Compound-6A
_cod_depositor_comments
;
The following automatic conversions were performed:

data item '_exptl_absorpt_correction_type' value 'PSI-SCAN' was
changed to 'psi-scan' in accordance with the
/home/saulius/struct/COD-crude-data/automatic-downloads/DataCite-retrospective/RSC/depositions/lib/dictionaries/cif_core.dic
dictionary named 'cif_core.dic' version 2.4.2 last updated on
2011-04-26.

data item '_symmetry_cell_setting' value 'Tetragonal' was changed to
'tetragonal' in accordance with the
/home/saulius/struct/COD-crude-data/automatic-downloads/DataCite-retrospective/RSC/depositions/lib/dictionaries/cif_core.dic
dictionary named 'cif_core.dic' version 2.4.2 last updated on
2011-04-26.

Automatic conversion script
Id: cif_fix_values 6909 2019-04-08 15:41:33Z antanas 
;
_cod_original_cell_volume 4371.4(11)
_cod_database_code 7239120

loop_
_symmetry_equiv_pos_as_xyz
'x, y, z'
'-x, -y, z+1/2'
'-y, x, z+3/4'
'y, -x, z+1/4'

loop_
_atom_site_label
_atom_site_type_symbol
_atom_site_fract_x
_atom_site_fract_y
_atom_site_fract_z
_atom_site_U_iso_or_equiv
_atom_site_adp_type
_atom_site_occupancy
_atom_site_symmetry_multiplicity
_atom_site_calc_flag
_atom_site_refinement_flags
O1A O 0.53214(9) 1.16865(9) 0.36501(17) 0.0292(4) Uani 1 1 d .
O2A O 0.55445(10) 0.94860(10) 0.08965(19) 0.0386(5) Uani 1 1 d .
C17 C 0.80122(16) 1.39670(15) -0.7763(3) 0.0350(7) Uani 1 1 d .
H17A H 0.8197 1.4417 -0.7665 0.042 Uiso 1 1 calc R
H17B H 0.8304 1.3725 -0.8313 0.042 Uiso 1 1 calc R
C17A C 0.46936(14) 1.17347(14) 0.1520(3) 0.0300(7) Uani 1 1 d .
H17C H 0.4380 1.1821 0.2170 0.036 Uiso 1 1 calc R
H17D H 0.4431 1.1588 0.0833 0.036 Uiso 1 1 calc R
C18A C 0.50277(15) 1.23694(16) 0.1212(3) 0.0376(7) Uani 1 1 d .
C18 C 0.73477(19) 1.40252(19) -0.8304(3) 0.0487(9) Uani 1 1 d .
C19A C 0.52521(19) 1.2900(2) 0.0954(4) 0.0629(11) Uani 1 1 d .
H19A H 0.5430 1.3320 0.0751 0.076 Uiso 1 1 calc R
C19 C 0.6831(2) 1.4125(2) -0.8793(4) 0.0781(14) Uani 1 1 d .
H19 H 0.6422 1.4203 -0.9179 0.094 Uiso 1 1 calc R
O1 O 0.81695(10) 1.26085(10) -0.74903(17) 0.0319(5) Uani 1 1 d .
O2 O 0.84886(11) 1.41407(10) -0.36448(18) 0.0383(5) Uani 1 1 d .
N1A N 0.51398(11) 1.11826(11) 0.1876(2) 0.0269(5) Uani 1 1 d .
C2A C 0.54065(13) 1.11961(14) 0.2981(2) 0.0257(6) Uani 1 1 d .
N4 N 0.83690(11) 1.30926(11) -0.4399(2) 0.0285(5) Uani 1 1 d .
H4 H 0.8492 1.2924 -0.3723 0.034 Uiso 1 1 calc R
N4A N 0.57425(12) 1.00016(12) 0.2670(2) 0.0300(5) Uani 1 1 d .
H4A H 0.5855 0.9620 0.2978 0.036 Uiso 1 1 calc R
N1 N 0.80333(12) 1.36246(11) -0.6600(2) 0.0272(5) Uani 1 1 d .
C15B C 0.73946(14) 0.94077(14) 0.5413(2) 0.0277(6) Uani 1 1 d .
C16' C 0.83126(13) 1.10748(14) -0.4108(3) 0.0280(6) Uani 1 1 d .
C16B C 0.68769(13) 0.98904(13) 0.5347(2) 0.0243(6) Uani 1 1 d .
C10A C 0.64811(14) 1.11147(14) 0.0450(2) 0.0286(6) Uani 1 1 d .
C3 C 0.82585(13) 1.26187(14) -0.5377(2) 0.0264(6) Uani 1 1 d .
H3 H 0.8678 1.2361 -0.5462 0.032 Uiso 1 1 calc R
C2 C 0.81402(13) 1.29611(14) -0.6567(3) 0.0279(6) Uani 1 1 d .
C10B C 0.69465(13) 1.02311(14) 0.4211(2) 0.0257(6) Uani 1 1 d .
N8' N 0.77942(13) 1.10915(13) -0.2320(2) 0.0389(6) Uani 1 1 d .
H8' H 0.7677 1.0994 -0.1598 0.047 Uiso 1 1 calc R
N8A N 0.73404(12) 1.17484(12) 0.1145(2) 0.0335(6) Uani 1 1 d .
H8A H 0.7558 1.2091 0.1421 0.040 Uiso 1 1 calc R
C16 C 0.65943(14) 1.33643(15) -0.3916(3) 0.0346(7) Uani 1 1 d .
C10' C 0.78504(14) 1.16360(14) -0.4083(3) 0.0295(6) Uani 1 1 d .
C3A C 0.57853(14) 1.05952(13) 0.3449(3) 0.0263(6) Uani 1 1 d .
H3A H 0.5575 1.0471 0.4212 0.032 Uiso 1 1 calc R
C11A C 0.72328(15) 1.00284(15) 0.0212(2) 0.0312(7) Uani 1 1 d .
H11A H 0.6896 0.9740 -0.0062 0.037 Uiso 1 1 calc R
C9B C 0.74893(14) 0.99530(14) 0.3666(3) 0.0303(6) Uani 1 1 d .
H9B H 0.7657 1.0086 0.2924 0.036 Uiso 1 1 calc R
C6A C 0.52967(14) 1.06550(14) 0.0981(3) 0.0272(6) Uani 1 1 d .
H6A H 0.4871 1.0552 0.0571 0.033 Uiso 1 1 calc R
C13' C 0.90281(16) 0.99041(15) -0.3628(3) 0.0384(8) Uani 1 1 d .
H13' H 0.9261 0.9503 -0.3495 0.046 Uiso 1 1 calc R
C12A C 0.78844(15) 0.97955(15) 0.0340(2) 0.0321(7) Uani 1 1 d .
H12A H 0.7984 0.9349 0.0154 0.038 Uiso 1 1 calc R
C7A C 0.57913(14) 1.09113(14) 0.0004(3) 0.0294(6) Uani 1 1 d .
H7A1 H 0.5846 1.0559 -0.0591 0.035 Uiso 1 1 calc R
H7A2 H 0.5588 1.1297 -0.0393 0.035 Uiso 1 1 calc R
C14' C 0.86107(15) 1.01434(14) -0.2748(3) 0.0358(7) Uani 1 1 d .
H14' H 0.8564 0.9921 -0.2018 0.043 Uiso 1 1 calc R
C16A C 0.70784(14) 1.07005(15) 0.0494(2) 0.0298(7) Uani 1 1 d .
C15' C 0.82583(14) 1.07371(14) -0.2997(3) 0.0300(7) Uani 1 1 d .
N8B N 0.77618(12) 0.94442(12) 0.4362(2) 0.0320(6) Uani 1 1 d .
H8B H 0.8101 0.9194 0.4174 0.038 Uiso 1 1 calc R
C11B C 0.64321(14) 0.99588(14) 0.6329(3) 0.0287(6) Uani 1 1 d .
H11B H 0.6090 1.0281 0.6321 0.034 Uiso 1 1 calc R
C11' C 0.87553(15) 1.08184(14) -0.4971(3) 0.0328(7) Uani 1 1 d .
H11' H 0.8805 1.1035 -0.5705 0.039 Uiso 1 1 calc R
C7' C 0.77029(14) 1.21025(14) -0.5117(3) 0.0294(6) Uani 1 1 d .
H7'1 H 0.7287 1.2343 -0.4950 0.035 Uiso 1 1 calc R
H7'2 H 0.7630 1.1832 -0.5831 0.035 Uiso 1 1 calc R
C5A C 0.55430(14) 0.99989(14) 0.1518(3) 0.0286(6) Uani 1 1 d .
C14B C 0.74747(15) 0.89754(15) 0.6389(3) 0.0343(7) Uani 1 1 d .
H14B H 0.7809 0.8646 0.6402 0.041 Uiso 1 1 calc R
C7 C 0.72152(14) 1.42469(14) -0.5286(3) 0.0332(7) Uani 1 1 d .
H7A H 0.7202 1.4548 -0.4600 0.040 Uiso 1 1 calc R
H7B H 0.7042 1.4494 -0.5971 0.040 Uiso 1 1 calc R
C13B C 0.70327(15) 0.90601(15) 0.7336(3) 0.0365(7) Uani 1 1 d .
H13B H 0.7081 0.8792 0.8015 0.044 Uiso 1 1 calc R
C5 C 0.82991(14) 1.37581(14) -0.4449(3) 0.0286(6) Uani 1 1 d .
C15 C 0.61488(14) 1.28265(16) -0.4126(3) 0.0373(7) Uani 1 1 d .
C15A C 0.76135(14) 1.11201(15) 0.0926(3) 0.0309(7) Uani 1 1 d .
C14A C 0.82711(15) 1.08921(16) 0.1053(3) 0.0344(7) Uani 1 1 d .
H14A H 0.8611 1.1175 0.1333 0.041 Uiso 1 1 calc R
C12B C 0.65175(16) 0.95383(16) 0.7297(3) 0.0362(7) Uani 1 1 d .
H12B H 0.6223 0.9574 0.7944 0.043 Uiso 1 1 calc R
C10 C 0.67568(14) 1.36613(15) -0.5045(3) 0.0320(7) Uani 1 1 d .
C7B C 0.65210(13) 1.07972(14) 0.3731(2) 0.0278(6) Uani 1 1 d .
H7B1 H 0.6729 1.0969 0.3005 0.033 Uiso 1 1 calc R
H7B2 H 0.6517 1.1161 0.4313 0.033 Uiso 1 1 calc R
C9 C 0.64023(15) 1.32959(15) -0.5886(3) 0.0369(7) Uani 1 1 d .
H9 H 0.6410 1.3379 -0.6707 0.044 Uiso 1 1 calc R
C9' C 0.75471(15) 1.16245(16) -0.2980(3) 0.0367(7) Uani 1 1 d .
H9' H 0.7223 1.1931 -0.2717 0.044 Uiso 1 1 calc R
C12' C 0.91171(16) 1.02403(15) -0.4720(3) 0.0376(7) Uani 1 1 d .
H12' H 0.9422 1.0073 -0.5281 0.045 Uiso 1 1 calc R
C13A C 0.84032(15) 1.02291(17) 0.0750(3) 0.0376(7) Uani 1 1 d .
H13A H 0.8842 1.0064 0.0817 0.045 Uiso 1 1 calc R
C13 C 0.60869(17) 1.25736(19) -0.2051(4) 0.0538(10) Uani 1 1 d .
H13 H 0.5913 1.2322 -0.1419 0.065 Uiso 1 1 calc R
C6 C 0.79657(14) 1.40544(13) -0.5536(3) 0.0283(6) Uani 1 1 d .
H6 H 0.8204 1.4477 -0.5715 0.034 Uiso 1 1 calc R
C9A C 0.66691(15) 1.17424(15) 0.0856(3) 0.0328(7) Uani 1 1 d .
H9A H 0.6381 1.2111 0.0925 0.039 Uiso 1 1 calc R
N8 N 0.60356(12) 1.27930(13) -0.5346(2) 0.0402(7) Uani 1 1 d .
H8 H 0.5780 1.2506 -0.5705 0.048 Uiso 1 1 calc R
C11 C 0.67905(16) 1.35024(18) -0.2718(3) 0.0438(8) Uani 1 1 d .
H11 H 0.7085 1.3855 -0.2545 0.053 Uiso 1 1 calc R
C14 C 0.58975(15) 1.24175(18) -0.3215(4) 0.0487(9) Uani 1 1 d .
H14 H 0.5614 1.2055 -0.3380 0.058 Uiso 1 1 calc R
C12 C 0.65325(18) 1.3099(2) -0.1811(3) 0.0554(10) Uani 1 1 d .
H12 H 0.6661 1.3182 -0.1023 0.066 Uiso 1 1 calc R

loop_
_atom_site_aniso_label
_atom_site_aniso_U_11
_atom_site_aniso_U_22
_atom_site_aniso_U_33
_atom_site_aniso_U_23
_atom_site_aniso_U_13
_atom_site_aniso_U_12
O1A 0.0302(11) 0.0338(11) 0.0235(11) -0.0032(9) 0.0016(8) 0.0012(8)
O2A 0.0485(13) 0.0344(12) 0.0328(12) -0.0061(10) -0.0027(10) -0.0024(9)
C17 0.0449(18) 0.0367(17) 0.0236(16) 0.0050(13) 0.0036(14) 0.0002(14)
C17A 0.0322(16) 0.0372(16) 0.0206(15) 0.0025(12) 0.0005(12) 0.0017(13)
C18A 0.0369(17) 0.0381(18) 0.0379(19) 0.0032(15) 0.0039(14) 0.0051(14)
C18 0.055(2) 0.059(2) 0.0314(19) 0.0131(16) -0.0038(17) -0.0157(18)
C19A 0.059(2) 0.048(2) 0.082(3) 0.020(2) 0.009(2) -0.0033(18)
C19 0.070(3) 0.103(3) 0.062(3) 0.036(3) -0.024(2) -0.033(3)
O1 0.0406(12) 0.0331(11) 0.0219(11) -0.0037(9) 0.0020(9) -0.0013(9)
O2 0.0487(13) 0.0378(12) 0.0284(12) -0.0097(10) -0.0012(10) -0.0080(10)
N1A 0.0324(13) 0.0309(13) 0.0173(12) -0.0012(10) -0.0024(10) 0.0005(10)
C2A 0.0234(14) 0.0323(16) 0.0214(15) 0.0003(12) 0.0023(12) -0.0072(12)
N4 0.0363(13) 0.0296(13) 0.0197(13) -0.0006(10) -0.0025(10) -0.0009(11)
N4A 0.0362(13) 0.0272(13) 0.0265(14) 0.0004(10) -0.0060(11) 0.0003(10)
N1 0.0371(13) 0.0269(12) 0.0177(12) 0.0018(10) 0.0025(10) -0.0005(10)
C15B 0.0312(15) 0.0297(15) 0.0221(15) -0.0028(12) -0.0044(12) -0.0039(12)
C16' 0.0293(15) 0.0318(15) 0.0230(15) 0.0010(12) -0.0005(12) -0.0117(12)
C16B 0.0260(14) 0.0289(15) 0.0179(14) -0.0005(11) -0.0034(11) -0.0064(12)
C10A 0.0332(16) 0.0343(16) 0.0183(15) 0.0019(12) 0.0011(12) -0.0082(13)
C3 0.0291(15) 0.0274(15) 0.0226(15) -0.0018(12) -0.0011(12) 0.0014(12)
C2 0.0261(15) 0.0342(16) 0.0234(15) -0.0027(13) 0.0034(12) -0.0051(12)
C10B 0.0232(14) 0.0333(16) 0.0207(15) -0.0041(12) -0.0047(11) -0.0038(12)
N8' 0.0477(16) 0.0452(16) 0.0239(14) 0.0070(12) 0.0037(12) -0.0098(13)
N8A 0.0342(14) 0.0380(14) 0.0281(14) -0.0045(11) 0.0006(11) -0.0119(11)
C16 0.0254(15) 0.0427(18) 0.0356(19) -0.0057(15) 0.0073(13) -0.0025(13)
C10' 0.0333(16) 0.0300(15) 0.0253(16) 0.0022(12) 0.0034(13) -0.0064(12)
C3A 0.0318(15) 0.0276(14) 0.0196(14) -0.0007(12) -0.0010(12) -0.0030(12)
C11A 0.0375(17) 0.0388(17) 0.0174(15) -0.0010(13) 0.0043(12) -0.0078(13)
C9B 0.0292(15) 0.0399(17) 0.0219(16) 0.0036(13) -0.0021(12) -0.0024(12)
C6A 0.0314(15) 0.0289(15) 0.0213(15) -0.0057(12) -0.0032(12) -0.0035(12)
C13' 0.0477(19) 0.0302(16) 0.0373(19) 0.0022(14) -0.0141(15) 0.0014(14)
C12A 0.0405(18) 0.0357(16) 0.0201(15) 0.0017(13) 0.0093(13) 0.0023(14)
C7A 0.0354(16) 0.0304(15) 0.0225(15) -0.0017(12) 0.0000(13) -0.0006(12)
C14' 0.0414(18) 0.0338(17) 0.0322(18) 0.0070(14) -0.0091(14) -0.0097(14)
C16A 0.0365(16) 0.0382(17) 0.0147(14) 0.0037(12) 0.0050(12) -0.0075(13)
C15' 0.0335(16) 0.0310(16) 0.0255(16) -0.0007(13) -0.0041(13) -0.0090(13)
N8B 0.0292(13) 0.0392(14) 0.0275(14) -0.0020(11) -0.0005(11) 0.0070(11)
C11B 0.0306(16) 0.0314(16) 0.0240(15) -0.0032(12) -0.0003(12) -0.0026(12)
C11' 0.0424(17) 0.0329(16) 0.0233(16) -0.0039(13) -0.0010(13) -0.0027(13)
C7' 0.0346(16) 0.0257(15) 0.0279(16) 0.0025(12) -0.0014(13) -0.0020(12)
C5A 0.0314(16) 0.0279(15) 0.0264(16) -0.0025(12) 0.0020(12) -0.0057(12)
C14B 0.0382(17) 0.0325(16) 0.0321(17) 0.0033(13) -0.0109(14) -0.0028(13)
C7 0.0347(16) 0.0303(16) 0.0345(18) -0.0079(13) -0.0007(14) 0.0009(13)
C13B 0.0436(19) 0.0440(19) 0.0218(16) 0.0079(14) -0.0094(14) -0.0096(15)
C5 0.0291(15) 0.0295(16) 0.0271(16) -0.0034(13) 0.0070(12) -0.0050(12)
C15 0.0298(16) 0.0411(18) 0.0409(19) -0.0074(15) 0.0081(14) -0.0017(13)
C15A 0.0349(16) 0.0393(17) 0.0185(15) 0.0019(13) 0.0019(12) -0.0080(13)
C14A 0.0337(16) 0.0473(19) 0.0222(16) 0.0019(14) 0.0033(13) -0.0091(14)
C12B 0.0398(18) 0.0486(19) 0.0200(16) 0.0007(14) 0.0000(13) -0.0126(15)
C10 0.0313(16) 0.0320(16) 0.0327(17) -0.0094(13) 0.0034(13) 0.0003(13)
C7B 0.0303(15) 0.0334(15) 0.0196(15) 0.0033(12) 0.0003(12) -0.0078(12)
C9 0.0338(17) 0.0383(18) 0.0385(19) -0.0047(14) 0.0007(14) -0.0011(14)
C9' 0.0349(17) 0.0406(18) 0.0346(18) -0.0020(15) 0.0065(14) 0.0011(13)
C12' 0.0452(19) 0.0341(17) 0.0336(18) -0.0031(14) -0.0004(15) 0.0042(14)
C13A 0.0336(17) 0.056(2) 0.0233(16) 0.0074(15) 0.0042(13) 0.0010(15)
C13 0.044(2) 0.062(2) 0.055(3) 0.014(2) 0.0255(19) 0.0030(18)
C6 0.0360(16) 0.0222(14) 0.0269(16) -0.0031(12) 0.0044(12) -0.0030(12)
C9A 0.0354(17) 0.0396(17) 0.0235(15) 0.0016(13) 0.0044(13) -0.0005(13)
N8 0.0294(14) 0.0433(16) 0.0480(18) -0.0141(13) 0.0011(12) -0.0095(12)
C11 0.0412(18) 0.055(2) 0.0349(19) -0.0129(16) 0.0090(15) -0.0100(15)
C14 0.0259(17) 0.050(2) 0.070(3) -0.0002(19) 0.0188(17) -0.0045(14)
C12 0.047(2) 0.079(3) 0.039(2) -0.0005(19) 0.0190(17) -0.005(2)

loop_
_atom_type_symbol
_atom_type_description
_atom_type_scat_dispersion_real
_atom_type_scat_dispersion_imag
_atom_type_scat_source
C C 0.0033 0.0016 'International Tables Vol C Tables 4.2.6.8 and 6.1.1.4'
H H 0.0000 0.0000 'International Tables Vol C Tables 4.2.6.8 and 6.1.1.4'
N N 0.0061 0.0033 'International Tables Vol C Tables 4.2.6.8 and 6.1.1.4'
O O 0.0106 0.0060 'International Tables Vol C Tables 4.2.6.8 and 6.1.1.4'

loop_
_geom_angle_atom_site_label_1
_geom_angle_atom_site_label_2
_geom_angle_atom_site_label_3
_geom_angle
C18 C17 N1 115.5(3)
N1A C17A C18A 115.7(2)
C19A C18A C17A 175.3(3)
C19 C18 C17 173.9(4)
C2A N1A C17A 118.3(2)
C2A N1A C6A 123.5(2)
C17A N1A C6A 118.2(2)
O1A C2A N1A 121.1(2)
O1A C2A C3A 118.7(2)
N1A C2A C3A 120.1(2)
C5 N4 C3 126.4(2)
C5A N4A C3A 126.0(2)
C2 N1 C17 119.1(2)
C2 N1 C6 124.4(2)
C17 N1 C6 116.5(2)
N8B C15B C14B 129.4(3)
N8B C15B C16B 107.7(2)
C14B C15B C16B 122.8(3)
C11' C16' C15' 118.7(3)
C11' C16' C10' 133.8(3)
C15' C16' C10' 107.4(2)
C15B C16B C11B 118.7(2)
C15B C16B C10B 107.1(2)
C11B C16B C10B 134.1(3)
C9A C10A C16A 106.3(2)
C9A C10A C7A 126.5(3)
C16A C10A C7A 127.1(2)
N4 C3 C2 113.1(2)
N4 C3 C7' 113.4(2)
C2 C3 C7' 110.8(2)
O1 C2 N1 122.5(3)
O1 C2 C3 117.9(2)
N1 C2 C3 119.5(2)
C9B C10B C16B 106.3(2)
C9B C10B C7B 126.1(2)
C16B C10B C7B 127.5(2)
C9' N8' C15' 109.5(2)
C9A N8A C15A 109.4(2)
C15 C16 C11 118.4(3)
C15 C16 C10 107.9(3)
C11 C16 C10 133.7(3)
C9' C10' C16' 106.5(3)
C9' C10' C7' 127.8(3)
C16' C10' C7' 125.6(3)
N4A C3A C2A 113.7(2)
N4A C3A C7B 112.6(2)
C2A C3A C7B 109.7(2)
C12A C11A C16A 119.9(3)
C10B C9B N8B 110.8(2)
N1A C6A C5A 114.1(2)
N1A C6A C7A 112.1(2)
C5A C6A C7A 110.9(2)
C14' C13' C12' 122.4(3)
C11A C12A C13A 120.7(3)
C10A C7A C6A 115.3(2)
C13' C14' C15' 116.8(3)
C11A C16A C15A 117.8(3)
C11A C16A C10A 135.4(3)
C15A C16A C10A 106.8(3)
N8' C15' C14' 130.7(3)
N8' C15' C16' 106.8(2)
C14' C15' C16' 122.4(3)
C9B N8B C15B 108.0(2)
C12B C11B C16B 118.3(3)
C12' C11' C16' 119.2(3)
C10' C7' C3 114.6(2)
O2A C5A N4A 122.8(3)
O2A C5A C6A 119.2(3)
N4A C5A C6A 118.0(2)
C13B C14B C15B 116.8(3)
C10 C7 C6 114.9(2)
C14B C13B C12B 121.5(3)
O2 C5 N4 123.3(3)
O2 C5 C6 118.8(2)
N4 C5 C6 117.9(2)
N8 C15 C14 129.3(3)
N8 C15 C16 107.6(3)
C14 C15 C16 123.0(3)
N8A C15A C14A 130.1(3)
N8A C15A C16A 107.1(2)
C14A C15A C16A 122.8(3)
C13A C14A C15A 117.6(3)
C11B C12B C13B 121.8(3)
C9 C10 C16 105.7(3)
C9 C10 C7 126.4(3)
C16 C10 C7 127.9(3)
C10B C7B C3A 114.1(2)
N8 C9 C10 110.6(3)
C10' C9' N8' 109.7(3)
C11' C12' C13' 120.4(3)
C14A C13A C12A 121.2(3)
C14 C13 C12 121.3(3)
N1 C6 C5 112.8(2)
N1 C6 C7 112.0(2)
C5 C6 C7 111.7(2)
N8A C9A C10A 110.4(3)
C9 N8 C15 108.2(2)
C12 C11 C16 118.4(3)
C13 C14 C15 117.2(3)
C11 C12 C13 121.6(4)

loop_
_geom_bond_atom_site_label_1
_geom_bond_atom_site_label_2
_geom_bond_distance
O1A C2A 1.236(3)
O2A C5A 1.229(3)
C17 C18 1.452(5)
C17 N1 1.464(4)
C17A N1A 1.460(4)
C17A C18A 1.461(4)
C18A C19A 1.177(5)
C18 C19 1.177(5)
O1 C2 1.246(3)
O2 C5 1.232(3)
N1A C2A 1.341(3)
N1A C6A 1.478(3)
C2A C3A 1.500(4)
N4 C5 1.326(3)
N4 C3 1.455(3)
N4A C5A 1.345(4)
N4A C3A 1.463(3)
N1 C2 1.331(3)
N1 C6 1.466(3)
C15B N8B 1.381(4)
C15B C14B 1.394(4)
C15B C16B 1.403(4)
C16' C11' 1.397(4)
C16' C15' 1.413(4)
C16' C10' 1.440(4)
C16B C11B 1.412(4)
C16B C10B 1.442(4)
C10A C9A 1.374(4)
C10A C16A 1.440(4)
C10A C7A 1.508(4)
C3 C2 1.509(4)
C3 C7' 1.529(4)
C10B C9B 1.352(4)
C10B C7B 1.501(4)
N8' C9' 1.376(4)
N8' C15' 1.380(4)
N8A C9A 1.367(4)
N8A C15A 1.378(4)
C16 C15 1.402(4)
C16 C11 1.418(5)
C16 C10 1.426(5)
C10' C9' 1.369(4)
C10' C7' 1.505(4)
C3A C7B 1.543(4)
C11A C12A 1.377(4)
C11A C16A 1.401(4)
C9B N8B 1.381(4)
C6A C5A 1.511(4)
C6A C7A 1.550(4)
C13' C14' 1.368(4)
C13' C12' 1.400(4)
C12A C13A 1.415(4)
C14' C15' 1.395(4)
C16A C15A 1.430(4)
C11B C12B 1.373(4)
C11' C12' 1.379(4)
C14B C13B 1.382(4)
C7 C10 1.496(4)
C7 C6 1.559(4)
C13B C12B 1.392(4)
C5 C6 1.501(4)
C15 N8 1.381(4)
C15 C14 1.391(5)
C15A C14A 1.385(4)
C14A C13A 1.381(4)
C10 C9 1.377(4)
C9 N8 1.372(4)
C13 C14 1.386(5)
C13 C12 1.390(5)
C11 C12 1.386(5)

loop_
_geom_torsion_atom_site_label_1
_geom_torsion_atom_site_label_2
_geom_torsion_atom_site_label_3
_geom_torsion_atom_site_label_4
_geom_torsion
N1A C17A C18A C19A -176(4)
N1 C17 C18 C19 152(4)
C18A C17A N1A C2A 76.5(3)
C18A C17A N1A C6A -100.8(3)
C17A N1A C2A O1A -5.5(4)
C6A N1A C2A O1A 171.7(2)
C17A N1A C2A C3A 171.3(2)
C6A N1A C2A C3A -11.5(4)
C18 C17 N1 C2 91.8(3)
C18 C17 N1 C6 -91.1(3)
N8B C15B C16B C11B -179.3(2)
C14B C15B C16B C11B 2.4(4)
N8B C15B C16B C10B -0.6(3)
C14B C15B C16B C10B -179.0(2)
C5 N4 C3 C2 8.0(4)
C5 N4 C3 C7' -119.3(3)
C17 N1 C2 O1 -5.9(4)
C6 N1 C2 O1 177.2(2)
C17 N1 C2 C3 171.6(2)
C6 N1 C2 C3 -5.2(4)
N4 C3 C2 O1 166.5(2)
C7' C3 C2 O1 -64.9(3)
N4 C3 C2 N1 -11.1(3)
C7' C3 C2 N1 117.5(3)
C15B C16B C10B C9B -0.6(3)
C11B C16B C10B C9B 177.7(3)
C15B C16B C10B C7B -178.8(2)
C11B C16B C10B C7B -0.4(5)
C11' C16' C10' C9' 179.2(3)
C15' C16' C10' C9' 0.8(3)
C11' C16' C10' C7' 3.4(5)
C15' C16' C10' C7' -175.0(3)
C5A N4A C3A C2A 16.2(4)
C5A N4A C3A C7B -109.4(3)
O1A C2A C3A N4A 168.8(2)
N1A C2A C3A N4A -8.0(4)
O1A C2A C3A C7B -64.1(3)
N1A C2A C3A C7B 119.0(3)
C16B C10B C9B N8B 1.6(3)
C7B C10B C9B N8B 179.9(2)
C2A N1A C6A C5A 23.3(4)
C17A N1A C6A C5A -159.5(2)
C2A N1A C6A C7A -103.7(3)
C17A N1A C6A C7A 73.5(3)
C16A C11A C12A C13A -0.3(4)
C9A C10A C7A C6A -88.4(3)
C16A C10A C7A C6A 94.0(3)
N1A C6A C7A C10A 62.9(3)
C5A C6A C7A C10A -65.8(3)
C12' C13' C14' C15' 1.5(4)
C12A C11A C16A C15A -0.8(4)
C12A C11A C16A C10A 178.3(3)
C9A C10A C16A C11A -179.9(3)
C7A C10A C16A C11A -1.9(5)
C9A C10A C16A C15A -0.8(3)
C7A C10A C16A C15A 177.2(3)
C9' N8' C15' C14' -175.8(3)
C9' N8' C15' C16' 1.5(3)
C13' C14' C15' N8' 178.2(3)
C13' C14' C15' C16' 1.3(4)
C11' C16' C15' N8' 179.9(3)
C10' C16' C15' N8' -1.4(3)
C11' C16' C15' C14' -2.5(4)
C10' C16' C15' C14' 176.2(3)
C10B C9B N8B C15B -2.0(3)
C14B C15B N8B C9B 179.8(3)
C16B C15B N8B C9B 1.6(3)
C15B C16B C11B C12B -1.4(4)
C10B C16B C11B C12B -179.6(3)
C15' C16' C11' C12' 1.0(4)
C10' C16' C11' C12' -177.3(3)
C9' C10' C7' C3 109.7(3)
C16' C10' C7' C3 -75.4(3)
N4 C3 C7' C10' -63.5(3)
C2 C3 C7' C10' 168.0(2)
C3A N4A C5A O2A 176.9(3)
C3A N4A C5A C6A -4.1(4)
N1A C6A C5A O2A 164.0(2)
C7A C6A C5A O2A -68.4(3)
N1A C6A C5A N4A -15.0(3)
C7A C6A C5A N4A 112.7(3)
N8B C15B C14B C13B 179.3(3)
C16B C15B C14B C13B -2.7(4)
C15B C14B C13B C12B 2.2(4)
C3 N4 C5 O2 -169.6(3)
C3 N4 C5 C6 11.0(4)
C11 C16 C15 N8 -179.9(3)
C10 C16 C15 N8 -0.3(3)
C11 C16 C15 C14 -0.8(5)
C10 C16 C15 C14 178.8(3)
C9A N8A C15A C14A 178.2(3)
C9A N8A C15A C16A -0.9(3)
C11A C16A C15A N8A -179.7(2)
C10A C16A C15A N8A 1.0(3)
C11A C16A C15A C14A 1.1(4)
C10A C16A C15A C14A -178.2(3)
N8A C15A C14A C13A -179.3(3)
C16A C15A C14A C13A -0.3(4)
C16B C11B C12B C13B 1.0(4)
C14B C13B C12B C11B -1.5(5)
C15 C16 C10 C9 0.3(3)
C11 C16 C10 C9 179.9(3)
C15 C16 C10 C7 -179.6(3)
C11 C16 C10 C7 -0.1(5)
C6 C7 C10 C9 -88.8(4)
C6 C7 C10 C16 91.1(4)
C9B C10B C7B C3A 115.0(3)
C16B C10B C7B C3A -67.1(3)
N4A C3A C7B C10B -52.5(3)
C2A C3A C7B C10B 179.8(2)
C16 C10 C9 N8 -0.2(3)
C7 C10 C9 N8 179.7(3)
C16' C10' C9' N8' 0.1(3)
C7' C10' C9' N8' 175.8(3)
C15' N8' C9' C10' -1.0(3)
C16' C11' C12' C13' 1.7(4)
C14' C13' C12' C11' -3.1(5)
C15A C14A C13A C12A -0.8(4)
C11A C12A C13A C14A 1.1(4)
C2 N1 C6 C5 23.7(4)
C17 N1 C6 C5 -153.3(2)
C2 N1 C6 C7 -103.3(3)
C17 N1 C6 C7 79.7(3)
O2 C5 C6 N1 154.8(2)
N4 C5 C6 N1 -25.8(3)
O2 C5 C6 C7 -78.0(3)
N4 C5 C6 C7 101.4(3)
C10 C7 C6 N1 61.1(3)
C10 C7 C6 C5 -66.5(3)
C15A N8A C9A C10A 0.4(3)
C16A C10A C9A N8A 0.3(3)
C7A C10A C9A N8A -177.8(2)
C10 C9 N8 C15 0.1(4)
C14 C15 N8 C9 -178.9(3)
C16 C15 N8 C9 0.1(3)
C15 C16 C11 C12 0.0(5)
C10 C16 C11 C12 -179.5(3)
C12 C13 C14 C15 -2.7(5)
N8 C15 C14 C13 -178.9(3)
C16 C15 C14 C13 2.1(5)
C16 C11 C12 C13 -0.6(5)
C14 C13 C12 C11 2.0(6)

loop_
_platon_squeeze_void_nr
_platon_squeeze_void_average_x
_platon_squeeze_void_average_y
_platon_squeeze_void_average_z
_platon_squeeze_void_volume
_platon_squeeze_void_count_electrons
_platon_squeeze_void_content
1 0.500 0.500 -0.026 299 47 ' '
